data_4112497
loop_
_publ_author_name
'Richard D. Adams'
'Shaobin Miao'

_publ_section_title
;
 Metal Carbonyl Derivatives of 1,4-Quinone and 1,4-Hydroquinone
;
_journal_name_full 'Journal of the American Chemical Society'
_journal_page_first 5056
_journal_page_last 5057
_journal_paper_doi 10.1021/ja049170s
_journal_volume 126
_journal_year 2004
_chemical_formula_sum 'C20 H19 Mn Mo O8 S2'
_chemical_formula_weight 602.35
_chemical_name_systematic
; 
 ? 
;
_space_group_IT_number 14
_symmetry_cell_setting monoclinic
_symmetry_space_group_name_Hall '-P 2ybc'
_symmetry_space_group_name_H-M 'P 1 21/c 1'
_atom_sites_solution_hydrogens geom
_atom_sites_solution_primary direct
_atom_sites_solution_secondary difmap
_audit_creation_method SHELXL-97
_cell_angle_alpha 90.00
_cell_angle_beta 97.4970(10)
_cell_angle_gamma 90.00
_cell_formula_units_Z 4
_cell_length_a 8.7934(4)
_cell_length_b 21.9625(9)
_cell_length_c 12.7233(6)
_cell_measurement_reflns_used 9253
_cell_measurement_temperature 296(2)
_cell_measurement_theta_max 28.23
_cell_measurement_theta_min 2.34
_cell_volume 2436.18(19)
_computing_cell_refinement 'SAINT+ NT V6.02a (Bruker, 1998)'
_computing_data_collection 'SMART NT V5.619 (Bruker, 2000)'
_computing_data_reduction 'SAINT+ NT V6.02a'
_computing_molecular_graphics 'SHELXTL V5.1 (Sheldrick, 1997)'
_computing_publication_material 'SHELXTL V5.1'
_computing_structure_refinement 'SHELXL-97 (Sheldrick, 1997)'
_computing_structure_solution 'SHELXS-97 (Sheldrick, 1990)'
_diffrn_ambient_temperature 296(2)
_diffrn_measured_fraction_theta_full 0.997
_diffrn_measured_fraction_theta_max 0.997
_diffrn_measurement_device_type 'Bruker SMART APEX CCD diffractometer'
_diffrn_measurement_method 'omega scans'
_diffrn_radiation_monochromator graphite
_diffrn_radiation_source 'fine-focus sealed tube'
_diffrn_radiation_type MoK\a
_diffrn_radiation_wavelength 0.71073
_diffrn_reflns_av_R_equivalents 0.0185
_diffrn_reflns_av_sigmaI/netI 0.0203
_diffrn_reflns_limit_h_max 11
_diffrn_reflns_limit_h_min -10
_diffrn_reflns_limit_k_max 27
_diffrn_reflns_limit_k_min -29
_diffrn_reflns_limit_l_max 12
_diffrn_reflns_limit_l_min -16
_diffrn_reflns_number 18524
_diffrn_reflns_theta_full 28.31
_diffrn_reflns_theta_max 28.31
_diffrn_reflns_theta_min 1.86
_diffrn_standards_decay_% <1%
_exptl_absorpt_coefficient_mu 1.246
_exptl_absorpt_correction_T_max 1.000
_exptl_absorpt_correction_T_min 0.817
_exptl_absorpt_correction_type multi-scan
_exptl_absorpt_process_details '(SADABS, Bruker, 1997)'
_exptl_crystal_colour orange
_exptl_crystal_density_diffrn 1.642
_exptl_crystal_density_meas 0
_exptl_crystal_description block
_exptl_crystal_F_000 1208
_exptl_crystal_size_max 0.60
_exptl_crystal_size_mid 0.20
_exptl_crystal_size_min 0.20
_refine_diff_density_max 0.605
_refine_diff_density_min -0.570
_refine_diff_density_rms 0.056
_refine_ls_extinction_method none
_refine_ls_goodness_of_fit_ref 1.025
_refine_ls_hydrogen_treatment mixed
_refine_ls_matrix_type full
_refine_ls_number_parameters 327
_refine_ls_number_reflns 6049
_refine_ls_number_restraints 0
_refine_ls_restrained_S_all 1.025
_refine_ls_R_factor_all 0.0314
_refine_ls_R_factor_gt 0.0267
_refine_ls_shift/su_max 0.001
_refine_ls_shift/su_mean 0.000
_refine_ls_structure_factor_coef Fsqd
_refine_ls_weighting_details 'calc w=1/[\s^2^(Fo^2^)+(0.0283P)^2^+1.1244P] where P=(Fo^2^+2Fc^2^)/3'
_refine_ls_weighting_scheme calc
_refine_ls_wR_factor_gt 0.0637
_refine_ls_wR_factor_ref 0.0664
_reflns_number_gt 5353
_reflns_number_total 6049
_reflns_threshold_expression >2sigma(I)
_cod_data_source_file ja049170ssi20040325_031417.cif
_cod_data_source_block miaoii1s
_cod_database_code 4112497

loop_
_symmetry_equiv_pos_as_xyz
'x, y, z'
'-x, y+1/2, -z+1/2'
'-x, -y, -z'
'x, -y-1/2, z-1/2'

loop_
_atom_site_label
_atom_site_type_symbol
_atom_site_fract_x
_atom_site_fract_y
_atom_site_fract_z
_atom_site_U_iso_or_equiv
_atom_site_adp_type
_atom_site_occupancy
_atom_site_symmetry_multiplicity
_atom_site_calc_flag
_atom_site_refinement_flags
Mo1 Mo 0.473378(18) 0.318971(9) 0.487960(13) 0.04394(6) Uani 1 1 d .
Mn1 Mn 0.23968(3) 0.378022(12) 0.56889(2) 0.03867(7) Uani 1 1 d .
S1 S 0.29932(5) 0.27683(2) 0.60846(3) 0.03887(10) Uani 1 1 d .
S2 S 0.20855(5) 0.33656(2) 0.39853(3) 0.03995(10) Uani 1 1 d .
O10 O 0.3374(2) 0.41984(10) 0.78697(15) 0.0872(6) Uani 1 1 d .
O11 O 0.2013(3) 0.50452(8) 0.4937(2) 0.0952(7) Uani 1 1 d .
O12 O -0.08088(19) 0.37419(9) 0.60670(16) 0.0745(5) Uani 1 1 d .
O20 O 0.63198(18) 0.37759(10) 0.69902(13) 0.0737(5) Uani 1 1 d .
O21 O 0.5027(3) 0.44963(11) 0.39151(18) 0.0965(7) Uani 1 1 d .
O32 O -0.02542(18) 0.26096(8) 0.24377(11) 0.0531(4) Uani 1 1 d .
O35 O 0.1465(2) 0.15749(7) 0.63724(11) 0.0543(4) Uani 1 1 d .
C1 C 0.4981(4) 0.23558(16) 0.3781(2) 0.0781(9) Uani 1 1 d .
C2 C 0.5663(4) 0.21895(15) 0.4790(3) 0.0773(8) Uani 1 1 d .
C3 C 0.6915(3) 0.25818(16) 0.5095(3) 0.0783(9) Uani 1 1 d .
C4 C 0.7007(3) 0.2986(2) 0.4262(3) 0.0864(10) Uani 1 1 d .
C5 C 0.5810(4) 0.2846(2) 0.3452(2) 0.0848(10) Uani 1 1 d .
C10 C 0.3011(2) 0.40370(10) 0.70190(18) 0.0535(5) Uani 1 1 d .
C11 C 0.2197(3) 0.45553(10) 0.52243(19) 0.0576(5) Uani 1 1 d .
C12 C 0.0441(2) 0.37572(9) 0.59210(16) 0.0466(4) Uani 1 1 d .
C20 C 0.5680(2) 0.35799(11) 0.62280(17) 0.0536(5) Uani 1 1 d .
C21 C 0.4900(3) 0.40323(13) 0.4299(2) 0.0650(6) Uani 1 1 d .
C30 C 0.1661(2) 0.23659(8) 0.51546(13) 0.0361(3) Uani 1 1 d .
C31 C 0.12444(19) 0.26422(8) 0.41762(13) 0.0348(3) Uani 1 1 d .
C32 C 0.0227(2) 0.23604(9) 0.34047(14) 0.0394(4) Uani 1 1 d .
C33 C -0.0376(3) 0.17963(9) 0.36346(16) 0.0483(5) Uani 1 1 d .
C34 C 0.0028(3) 0.15268(9) 0.46077(16) 0.0499(5) Uani 1 1 d .
C35 C 0.1056(2) 0.18116(8) 0.53826(14) 0.0416(4) Uani 1 1 d .
H1 H 0.415(4) 0.2185(14) 0.341(2) 0.090(10) Uiso 1 1 d .
H2 H 0.530(3) 0.1885(12) 0.513(2) 0.062(8) Uiso 1 1 d .
H3 H 0.752(4) 0.2581(14) 0.567(3) 0.092(10) Uiso 1 1 d .
H4 H 0.768(5) 0.3303(16) 0.426(3) 0.113(13) Uiso 1 1 d .
H5 H 0.568(4) 0.3034(16) 0.283(3) 0.105(12) Uiso 1 1 d .
H32 H 0.027(3) 0.2852(11) 0.2272(19) 0.051(7) Uiso 1 1 d .
H33 H -0.106(3) 0.1604(10) 0.3109(18) 0.050(6) Uiso 1 1 d .
H34 H -0.042(3) 0.1158(11) 0.4786(18) 0.061(7) Uiso 1 1 d .
H35 H 0.119(3) 0.1259(12) 0.640(2) 0.066(9) Uiso 1 1 d .
C50 C -0.1673(8) 0.0696(3) 0.7088(6) 0.186(3) Uani 1 1 d .
H50A H -0.1312 0.1102 0.7243 0.279 Uiso 1 1 calc R
H50B H -0.2422 0.0591 0.7543 0.279 Uiso 1 1 calc R
H50C H -0.2130 0.0673 0.6362 0.279 Uiso 1 1 calc R
C51 C -0.0409(8) 0.0279(3) 0.7262(5) 0.174(3) Uani 1 1 d .
H51A H 0.0050 0.0302 0.7996 0.208 Uiso 1 1 calc R
H51B H -0.0780 -0.0133 0.7125 0.208 Uiso 1 1 calc R
C52 C 0.1961(8) 0.00183(18) 0.6705(5) 0.176(3) Uani 1 1 d .
H52A H 0.1606 -0.0392 0.6534 0.212 Uiso 1 1 calc R
H52B H 0.2439 0.0021 0.7437 0.212 Uiso 1 1 calc R
C53 C 0.3088(10) 0.0186(4) 0.6023(7) 0.228(4) Uani 1 1 d .
H53A H 0.2616 0.0189 0.5299 0.342 Uiso 1 1 calc R
H53B H 0.3913 -0.0103 0.6104 0.342 Uiso 1 1 calc R
H53C H 0.3481 0.0585 0.6213 0.342 Uiso 1 1 calc R
O50 O 0.0712(4) 0.04129(9) 0.65958(18) 0.1064(9) Uani 1 1 d .

loop_
_atom_site_aniso_label
_atom_site_aniso_U_11
_atom_site_aniso_U_22
_atom_site_aniso_U_33
_atom_site_aniso_U_23
_atom_site_aniso_U_13
_atom_site_aniso_U_12
Mo1 0.03237(9) 0.06348(12) 0.03532(9) -0.00962(7) 0.00202(6) -0.00384(7)
Mn1 0.03544(14) 0.03949(14) 0.03970(15) -0.00428(11) -0.00028(11) -0.00305(10)
S1 0.0419(2) 0.0443(2) 0.02824(19) -0.00160(17) -0.00354(16) -0.00003(18)
S2 0.0406(2) 0.0447(2) 0.0324(2) 0.00427(17) -0.00328(17) -0.00974(18)
O10 0.0860(13) 0.1066(15) 0.0625(11) -0.0426(11) -0.0141(10) 0.0225(11)
O11 0.1035(16) 0.0494(10) 0.1255(19) 0.0201(11) -0.0119(14) -0.0059(10)
O12 0.0435(9) 0.0867(13) 0.0950(14) 0.0088(10) 0.0150(9) 0.0013(8)
O20 0.0435(8) 0.1155(15) 0.0587(10) -0.0335(10) -0.0061(7) -0.0080(9)
O21 0.0909(15) 0.0980(15) 0.0998(16) 0.0226(13) 0.0088(12) -0.0412(13)
O32 0.0561(9) 0.0648(9) 0.0340(7) 0.0068(7) -0.0105(6) -0.0179(8)
O35 0.0855(12) 0.0395(8) 0.0364(7) 0.0062(6) 0.0027(7) -0.0036(8)
C1 0.0635(16) 0.101(2) 0.0681(17) -0.0420(16) 0.0011(13) 0.0107(15)
C2 0.0788(19) 0.0755(19) 0.0801(19) -0.0184(16) 0.0192(16) 0.0231(16)
C3 0.0527(14) 0.108(2) 0.0712(18) -0.0301(17) -0.0049(13) 0.0294(15)
C4 0.0464(14) 0.134(3) 0.083(2) -0.025(2) 0.0223(14) 0.0044(17)
C5 0.0725(18) 0.135(3) 0.0508(15) -0.0231(17) 0.0213(13) 0.0089(19)
C10 0.0463(11) 0.0562(12) 0.0554(12) -0.0155(10) -0.0029(9) 0.0095(9)
C11 0.0555(13) 0.0508(12) 0.0637(14) -0.0008(10) -0.0035(10) -0.0090(10)
C12 0.0432(10) 0.0467(10) 0.0487(11) -0.0003(8) 0.0016(8) -0.0003(8)
C20 0.0344(9) 0.0759(14) 0.0500(11) -0.0134(10) 0.0038(8) -0.0048(9)
C21 0.0517(13) 0.0830(17) 0.0586(14) 0.0020(13) 0.0014(10) -0.0253(12)
C30 0.0385(9) 0.0391(9) 0.0296(8) -0.0029(7) 0.0008(6) -0.0010(7)
C31 0.0344(8) 0.0384(8) 0.0309(8) -0.0005(7) 0.0014(6) -0.0044(7)
C32 0.0389(9) 0.0472(10) 0.0309(8) -0.0011(7) -0.0008(7) -0.0054(7)
C33 0.0539(12) 0.0497(11) 0.0397(10) -0.0077(8) 0.0001(8) -0.0161(9)
C34 0.0651(13) 0.0407(10) 0.0440(10) -0.0035(8) 0.0076(9) -0.0141(9)
C35 0.0545(11) 0.0376(9) 0.0330(9) -0.0008(7) 0.0069(8) 0.0006(8)
C50 0.221(8) 0.179(6) 0.180(6) -0.032(5) 0.110(6) -0.089(5)
C51 0.193(6) 0.176(5) 0.141(4) 0.079(4) -0.019(4) -0.119(5)
C52 0.233(7) 0.055(2) 0.206(7) 0.005(3) -0.102(6) 0.016(3)
C53 0.250(10) 0.212(8) 0.221(8) -0.012(6) 0.027(7) 0.146(7)
O50 0.174(3) 0.0553(11) 0.0835(15) 0.0148(10) -0.0069(15) -0.0228(14)

loop_
_atom_type_symbol
_atom_type_description
_atom_type_scat_dispersion_real
_atom_type_scat_dispersion_imag
_atom_type_scat_source
C C 0.0033 0.0016 'International Tables Vol C Tables 4.2.6.8 and 6.1.1.4'
H H 0.0000 0.0000 'International Tables Vol C Tables 4.2.6.8 and 6.1.1.4'
O O 0.0106 0.0060 'International Tables Vol C Tables 4.2.6.8 and 6.1.1.4'
S S 0.1246 0.1234 'International Tables Vol C Tables 4.2.6.8 and 6.1.1.4'
Mn Mn 0.3368 0.7283 'International Tables Vol C Tables 4.2.6.8 and 6.1.1.4'
Mo Mo -1.6832 0.6857 'International Tables Vol C Tables 4.2.6.8 and 6.1.1.4'

loop_
_geom_angle_atom_site_label_1
_geom_angle_atom_site_label_2
_geom_angle_atom_site_label_3
_geom_angle
C20 Mo1 C21 83.01(10)
C20 Mo1 C5 130.91(11)
C21 Mo1 C5 87.39(14)
C20 Mo1 C4 95.40(10)
C21 Mo1 C4 86.86(14)
C5 Mo1 C4 35.89(11)
C20 Mo1 C3 84.27(10)
C21 Mo1 C3 118.38(12)
C5 Mo1 C3 58.84(12)
C4 Mo1 C3 35.17(13)
C20 Mo1 C1 142.20(10)
C21 Mo1 C1 119.18(12)
C5 Mo1 C1 35.18(13)
C4 Mo1 C1 59.06(13)
C3 Mo1 C1 58.61(10)
C20 Mo1 C2 109.49(11)
C21 Mo1 C2 143.31(12)
C5 Mo1 C2 57.99(14)
C4 Mo1 C2 58.36(14)
C3 Mo1 C2 35.14(11)
C1 Mo1 C2 34.59(11)
C20 Mo1 S1 81.43(7)
C21 Mo1 S1 130.69(8)
C5 Mo1 S1 136.15(11)
C4 Mo1 S1 140.96(12)
C3 Mo1 S1 106.19(10)
C1 Mo1 S1 100.99(10)
C2 Mo1 S1 85.86(9)
C20 Mo1 S2 125.91(6)
C21 Mo1 S2 78.27(7)
C5 Mo1 S2 98.51(9)
C4 Mo1 S2 133.03(9)
C3 Mo1 S2 148.55(8)
C1 Mo1 S2 90.16(8)
C2 Mo1 S2 115.71(9)
S1 Mo1 S2 73.998(15)
C20 Mo1 Mn1 73.95(6)
C21 Mo1 Mn1 78.22(8)
C5 Mo1 Mn1 149.76(9)
C4 Mo1 Mn1 162.51(11)
C3 Mo1 Mn1 151.05(8)
C1 Mo1 Mn1 136.88(8)
C2 Mo1 Mn1 137.93(9)
S1 Mo1 Mn1 52.532(13)
S2 Mo1 Mn1 52.767(13)
C12 Mn1 C10 91.77(10)
C12 Mn1 C11 91.50(10)
C10 Mn1 C11 90.97(11)
C12 Mn1 S1 97.60(7)
C10 Mn1 S1 93.69(7)
C11 Mn1 S1 169.63(8)
C12 Mn1 S2 98.28(7)
C10 Mn1 S2 168.67(7)
C11 Mn1 S2 93.97(8)
S1 Mn1 S2 79.856(18)
C12 Mn1 Mo1 146.62(7)
C10 Mn1 Mo1 110.72(7)
C11 Mn1 Mo1 111.67(8)
S1 Mn1 Mo1 57.988(14)
S2 Mn1 Mo1 57.961(14)
C30 S1 Mn1 102.69(6)
C30 S1 Mo1 100.33(6)
Mn1 S1 Mo1 69.480(15)
C31 S2 Mn1 102.80(6)
C31 S2 Mo1 100.35(6)
Mn1 S2 Mo1 69.272(14)
C2 C1 C5 107.5(3)
C2 C1 Mo1 73.52(16)
C5 C1 Mo1 70.52(16)
C1 C2 C3 108.7(3)
C1 C2 Mo1 71.88(18)
C3 C2 Mo1 71.33(17)
C4 C3 C2 107.5(3)
C4 C3 Mo1 70.91(16)
C2 C3 Mo1 73.52(16)
C3 C4 C5 107.8(3)
C3 C4 Mo1 73.92(16)
C5 C4 Mo1 71.96(16)
C1 C5 C4 108.6(3)
C1 C5 Mo1 74.30(16)
C4 C5 Mo1 72.15(16)
O10 C10 Mn1 178.7(2)
O11 C11 Mn1 177.4(2)
O12 C12 Mn1 179.8(3)
O20 C20 Mo1 174.6(2)
O21 C21 Mo1 175.7(3)
C35 C30 C31 120.77(16)
C35 C30 S1 122.45(13)
C31 C30 S1 116.78(13)
C32 C31 C30 120.66(16)
C32 C31 S2 122.88(13)
C30 C31 S2 116.46(12)
O32 C32 C31 123.80(17)
O32 C32 C33 117.69(16)
C31 C32 C33 118.48(17)
C34 C33 C32 120.70(18)
C33 C34 C35 120.66(18)
O35 C35 C30 117.96(17)
O35 C35 C34 123.29(18)
C30 C35 C34 118.73(17)
O50 C51 C50 111.2(4)
O50 C52 C53 112.0(5)
C52 O50 C51 114.5(4)

loop_
_geom_bond_atom_site_label_1
_geom_bond_atom_site_label_2
_geom_bond_distance
Mo1 C20 1.999(2)
Mo1 C21 2.005(3)
Mo1 C5 2.283(3)
Mo1 C4 2.285(3)
Mo1 C3 2.324(3)
Mo1 C1 2.331(3)
Mo1 C2 2.352(3)
Mo1 S1 2.4824(5)
Mo1 S2 2.4851(5)
Mo1 Mn1 2.7418(3)
Mn1 C12 1.783(2)
Mn1 C10 1.799(2)
Mn1 C11 1.803(2)
Mn1 S1 2.3236(5)
Mn1 S2 2.3341(5)
S1 C30 1.7866(17)
S2 C31 1.7826(17)
O10 C10 1.144(3)
O11 C11 1.141(3)
O12 C12 1.139(3)
O20 C20 1.140(2)
O21 C21 1.142(3)
O32 C32 1.363(2)
O35 C35 1.366(2)
C1 C2 1.392(4)
C1 C5 1.395(5)
C2 C3 1.412(5)
C3 C4 1.393(5)
C4 C5 1.407(4)
C30 C35 1.375(2)
C30 C31 1.390(2)
C31 C32 1.385(2)
C32 C33 1.393(3)
C33 C34 1.377(3)
C34 C35 1.396(3)
C50 C51 1.434(8)
C51 O50 1.412(6)
C52 O50 1.392(6)
C52 C53 1.447(9)
